data_7153005
loop_
_publ_author_name
'Laughlin, Brynna J.'
'Duniho, Tyler L.'
'El Homsi, Samantha J.'
'Levy, Benjamin E.'
'Deligonul, Nihal'
'Gaffen, Joshua R.'
'Protasiewicz, John D.'
'Tennyson, Andrew G.'
'Smith, Rhett C.'

_publ_section_title
;
 Comparison of 1,4-distyrylfluorene and 1,4-distyrylbenzene analogues:
 synthesis, structure, electrochemistry and photophysics.
;
_journal_issue 33
_journal_name_full 'Organic &amp; biomolecular chemistry'
_journal_page_first 5425
_journal_page_last 5434
_journal_paper_doi 10.1039/c3ob40580j
_journal_volume 11
_journal_year 2013
_chemical_formula_moiety 'C41 H44 N2 O4'
_chemical_formula_sum 'C41 H44 N2 O4'
_chemical_formula_weight 628.78
_chemical_name_systematic
;

?

;
_space_group_IT_number 2
_symmetry_cell_setting triclinic
_symmetry_space_group_name_Hall '-P 1'
_symmetry_space_group_name_H-M 'P -1'
_atom_sites_solution_hydrogens geom
_atom_sites_solution_primary direct
_atom_sites_solution_secondary difmap
_audit_creation_method SHELXL-97
_cell_angle_alpha 114.478(5)
_cell_angle_beta 91.822(6)
_cell_angle_gamma 107.997(5)
_cell_formula_units_Z 2
_cell_length_a 10.771(4)
_cell_length_b 12.902(5)
_cell_length_c 14.467(6)
_cell_measurement_reflns_used 874
_cell_measurement_temperature 160(2)
_cell_measurement_theta_max 18.97
_cell_measurement_theta_min 2.21
_cell_volume 1710.3(12)
_computing_cell_refinement 'Bruker SMART'
_computing_data_collection 'Bruker SMART'
_computing_data_reduction 'Bruker SAINT'
_computing_molecular_graphics 'Bruker SHELXTL'
_computing_publication_material 'Bruker SHELXTL'
_computing_structure_refinement 'SHELXL-97 (Sheldrick, 1997)'
_computing_structure_solution 'SHELXS-97 (Sheldrick, 1990)'
_diffrn_ambient_temperature 160(2)
_diffrn_measured_fraction_theta_full 0.988
_diffrn_measured_fraction_theta_max 0.988
_diffrn_measurement_device_type 'CCD area detector'
_diffrn_measurement_method 'phi and omega scans'
_diffrn_radiation_monochromator graphite
_diffrn_radiation_source 'fine-focus sealed tube'
_diffrn_radiation_type MoK\a
_diffrn_radiation_wavelength 0.71073
_diffrn_reflns_av_R_equivalents 0.1357
_diffrn_reflns_av_sigmaI/netI 0.2207
_diffrn_reflns_limit_h_max 14
_diffrn_reflns_limit_h_min -14
_diffrn_reflns_limit_k_max 16
_diffrn_reflns_limit_k_min -16
_diffrn_reflns_limit_l_max 18
_diffrn_reflns_limit_l_min -18
_diffrn_reflns_number 21291
_diffrn_reflns_theta_full 27.78
_diffrn_reflns_theta_max 27.78
_diffrn_reflns_theta_min 1.85
_exptl_absorpt_coefficient_mu 0.078
_exptl_absorpt_correction_T_max 0.9960
_exptl_absorpt_correction_T_min 0.9843
_exptl_absorpt_correction_type multi-scan
_exptl_absorpt_process_details 'AXscale in APEX 2(Bruker, 2004)'
_exptl_crystal_colour orange
_exptl_crystal_density_diffrn 1.221
_exptl_crystal_density_meas ?
_exptl_crystal_density_method 'not measured'
_exptl_crystal_description irregular
_exptl_crystal_F_000 672
_exptl_crystal_size_max 0.20
_exptl_crystal_size_mid 0.09
_exptl_crystal_size_min 0.05
_refine_diff_density_max 0.499
_refine_diff_density_min -0.275
_refine_diff_density_rms 0.069
_refine_ls_extinction_method none
_refine_ls_goodness_of_fit_ref 0.916
_refine_ls_hydrogen_treatment mixed
_refine_ls_matrix_type full
_refine_ls_number_parameters 438
_refine_ls_number_reflns 7976
_refine_ls_number_restraints 0
_refine_ls_restrained_S_all 0.916
_refine_ls_R_factor_all 0.2965
_refine_ls_R_factor_gt 0.0969
_refine_ls_shift/su_max 0.001
_refine_ls_shift/su_mean 0.000
_refine_ls_structure_factor_coef Fsqd
_refine_ls_weighting_details 'calc w=1/[\s^2^(Fo^2^)+(0.1576P)^2^+0.0000P] where P=(Fo^2^+2Fc^2^)/3'
_refine_ls_weighting_scheme calc
_refine_ls_wR_factor_gt 0.2391
_refine_ls_wR_factor_ref 0.3490
_reflns_number_gt 2270
_reflns_number_total 7976
_reflns_threshold_expression >2sigma(I)
_cod_data_source_file c3ob40580j.txt
_cod_data_source_block jrg072412_0m
_cod_depositor_comments
;
The following automatic conversions were performed:

'_symmetry_cell_setting' value 'Triclinic' changed to 'triclinic'
according to /home/saulius/struct/CIF-dictionaries/cif_core.dic
dictionary named 'cif_core.dic' version 2.4.2 from 2011-04-26.

Automatic conversion script
Id: cif_fix_values 1891 2012-01-12 08:04:46Z andrius 

The following automatic conversions were performed:

'_exptl_crystal_density_meas' value 'not measured' was changed to '?'
- the value is perceived as not measured.

Automatic conversion script
Id: cif_fix_values 3008 2015-01-20 13:52:24Z robertas 
;
_cod_original_sg_symbol_H-M P-1
_cod_database_code 7153005

loop_
_symmetry_equiv_pos_as_xyz
'x, y, z'
'-x, -y, -z'

loop_
_atom_site_label
_atom_site_type_symbol
_atom_site_fract_x
_atom_site_fract_y
_atom_site_fract_z
_atom_site_U_iso_or_equiv
_atom_site_adp_type
_atom_site_occupancy
_atom_site_symmetry_multiplicity
_atom_site_calc_flag
_atom_site_refinement_flags
_atom_site_disorder_assembly
_atom_site_disorder_group
O3 O 0.2779(5) 1.1497(5) 0.7992(5) 0.1077(19) Uani 1 1 d . A 1
C25 C 0.4529(6) 0.8781(5) 0.5641(5) 0.0602(16) Uani 1 1 d . A 1
H25 H 0.4685 0.8404 0.4959 0.072 Uiso 1 1 calc R A 1
N1 N 1.1672(5) -0.0128(4) 0.3171(4) 0.0578(13) Uani 1 1 d . A 1
N2 N 0.3061(6) 1.1104(5) 0.7132(6) 0.0846(19) Uani 1 1 d . A 1
O2 O 1.1940(4) -0.0402(4) 0.2301(3) 0.0718(13) Uani 1 1 d . A 1
O1 O 1.2039(4) -0.0465(4) 0.3771(3) 0.0723(13) Uani 1 1 d . A 1
O4 O 0.2851(6) 1.1421(5) 0.6477(5) 0.124(2) Uani 1 1 d . A 1
C16 C 0.9432(5) 0.2170(4) 0.4163(4) 0.0411(13) Uani 1 1 d . A 1
C19 C 1.0886(5) 0.0666(4) 0.3516(4) 0.0443(13) Uani 1 1 d . A 1
C17 C 0.9956(5) 0.1829(5) 0.4828(4) 0.0465(13) Uani 1 1 d . A 1
H17 H 0.9810 0.2121 0.5520 0.056 Uiso 1 1 calc R A 1
C18 C 1.0677(5) 0.1085(5) 0.4518(4) 0.0507(14) Uani 1 1 d . A 1
H18 H 1.1030 0.0859 0.4986 0.061 Uiso 1 1 calc R A 1
C21 C 0.9655(5) 0.1733(5) 0.3154(4) 0.0507(14) Uani 1 1 d . A 1
H21 H 0.9314 0.1967 0.2688 0.061 Uiso 1 1 calc R A 1
C20 C 1.0367(5) 0.0961(5) 0.2821(4) 0.0494(14) Uani 1 1 d . A 1
H20 H 1.0495 0.0641 0.2125 0.059 Uiso 1 1 calc R A 1
C14 C 0.8472(6) 0.3567(5) 0.5432(5) 0.0475(15) Uani 1 1 d . A 1
C15 C 0.8712(5) 0.3008(5) 0.4485(4) 0.0437(13) Uani 1 1 d . A 1
C5 C 0.7773(5) 0.4432(4) 0.5735(4) 0.0413(13) Uani 1 1 d . A 1
C3 C 0.7183(5) 0.5992(5) 0.5517(4) 0.0489(14) Uani 1 1 d . A 1
H3 H 0.7155 0.6407 0.5112 0.059 Uiso 1 1 calc R A 1
C4 C 0.7751(5) 0.5112(5) 0.5205(4) 0.0451(13) Uani 1 1 d . A 1
H4 H 0.8143 0.4964 0.4605 0.054 Uiso 1 1 calc R A 1
C2 C 0.6646(5) 0.6288(4) 0.6420(4) 0.0423(13) Uani 1 1 d . A 1
C22 C 0.6067(5) 0.7244(5) 0.6734(5) 0.0485(14) Uani 1 1 d . A 1
C24 C 0.4908(5) 0.8463(5) 0.6376(4) 0.0509(14) Uani 1 1 d . A 1
C23 C 0.5508(5) 0.7539(5) 0.6097(5) 0.0509(14) Uani 1 1 d . A 1
C29 C 0.4646(5) 0.9032(5) 0.7373(5) 0.0601(16) Uani 1 1 d . A 1
H29 H 0.4883 0.8815 0.7888 0.072 Uiso 1 1 calc R A 1
C27 C 0.3700(6) 1.0184(5) 0.6864(6) 0.0614(16) Uani 1 1 d . A 1
C28 C 0.4057(6) 0.9890(5) 0.7623(5) 0.0636(17) Uani 1 1 d . A 1
H28 H 0.3898 1.0274 0.8303 0.076 Uiso 1 1 calc R A 1
C13 C 0.6268(5) 0.5816(5) 0.8029(4) 0.0453(13) Uani 1 1 d . A 1
C1 C 0.6683(5) 0.5632(5) 0.6974(4) 0.0428(13) Uani 1 1 d . A 1
C6 C 0.7174(5) 0.4684(5) 0.6616(4) 0.0415(13) Uani 1 1 d . A 1
C7 C 0.6939(5) 0.4068(5) 0.7290(4) 0.0435(13) Uani 1 1 d . A 1
C8 C 0.7062(5) 0.3009(5) 0.7201(4) 0.0513(15) Uani 1 1 d . A 1
H8 H 0.7379 0.2538 0.6627 0.062 Uiso 1 1 calc R A 1
C10 C 0.6233(6) 0.3307(5) 0.8780(4) 0.0593(16) Uani 1 1 d . A 1
H10 H 0.6003 0.3043 0.9295 0.071 Uiso 1 1 calc R A 1
C12 C 0.6411(5) 0.4728(5) 0.8107(4) 0.0484(14) Uani 1 1 d . A 1
C11 C 0.6081(5) 0.4357(5) 0.8860(4) 0.0570(15) Uani 1 1 d . A 1
H11 H 0.5752 0.4822 0.9429 0.068 Uiso 1 1 calc R A 1
C9 C 0.6717(5) 0.2627(5) 0.7958(4) 0.0530(15) Uani 1 1 d . A 1
H9 H 0.6815 0.1900 0.7910 0.064 Uiso 1 1 calc R A 1
C36 C 0.7254(5) 0.7004(5) 0.8899(4) 0.0543(15) Uani 1 1 d . A 1
H36 H 0.7131 0.7699 0.8829 0.065 Uiso 1 1 calc R A 1
H36A H 0.7026 0.7052 0.9570 0.065 Uiso 1 1 calc R A 1
C37 C 0.8714(5) 0.7148(6) 0.8926(4) 0.0678(18) Uani 1 1 d . A 1
H37 H 0.8962 0.7125 0.8267 0.081 Uiso 1 1 calc R A 1
H37A H 0.8851 0.6458 0.8996 0.081 Uiso 1 1 calc R A 1
C30 C 0.4858(5) 0.5810(5) 0.8107(4) 0.0499(14) Uani 1 1 d . . .
H30 H 0.4658 0.5799 0.8767 0.060 Uiso 1 1 calc R A 1
H30A H 0.4820 0.6578 0.8132 0.060 Uiso 1 1 calc R A 1
C31 C 0.3790(6) 0.4756(6) 0.7236(4) 0.0693(18) Uani 1 1 d . A .
H31 H 0.3814 0.3987 0.7219 0.083 Uiso 1 1 calc R . .
H31A H 0.3997 0.4757 0.6575 0.083 Uiso 1 1 calc R . .
C26 C 0.3923(6) 0.9641(6) 0.5883(5) 0.0667(18) Uani 1 1 d . . .
H26 H 0.3665 0.9851 0.5370 0.080 Uiso 1 1 calc R A 1
C32 C 0.2350(6) 0.4770(7) 0.7312(5) 0.086(2) Uani 1 1 d . . .
C33 C 0.1991(12) 0.4423(13) 0.8190(10) 0.059(4) Uiso 0.50 1 d P A .
C41 C 1.3212(15) 0.8399(14) 0.9615(11) 0.072(4) Uiso 0.50 1 d P A .
C34 C 0.0524(11) 0.4231(10) 0.8219(8) 0.053(3) Uiso 0.50 1 d P . .
C38 C 0.9613(7) 0.8343(6) 0.9822(6) 0.096(2) Uani 1 1 d . . .
C40 C 1.1696(16) 0.7877(14) 0.9649(12) 0.066(5) Uiso 0.50 1 d P . .
C39 C 1.0988(10) 0.8838(10) 0.9811(7) 0.042(3) Uiso 0.50 1 d P A .
C35A C 0.0655(17) 0.2783(15) 0.7816(13) 0.106(5) Uiso 0.50 1 d P A .
C41A C 1.3587(17) 0.9021(16) 0.9970(13) 0.091(5) Uiso 0.50 1 d P A .
C33A C 0.1874(14) 0.4999(14) 0.8431(11) 0.071(4) Uiso 0.50 1 d P A .
H23 H 0.543(4) 0.707(4) 0.522(4) 0.046(13) Uiso 1 1 d . . .
H15 H 0.834(4) 0.309(4) 0.396(3) 0.027(12) Uiso 1 1 d . . .
H22 H 0.606(5) 0.772(5) 0.751(4) 0.068(17) Uiso 1 1 d . . .
H14 H 0.889(6) 0.341(5) 0.584(5) 0.09(2) Uiso 1 1 d . . .
C39A C 1.1321(18) 0.8046(17) 0.9551(14) 0.084(6) Uiso 0.50 1 d P A .
C40A C 1.224(2) 0.928(2) 0.9961(16) 0.144(7) Uiso 0.50 1 d P A .
C34A C 0.1799(16) 0.3939(16) 0.8605(13) 0.103(5) Uiso 0.50 1 d P A .
C35 C 0.0188(15) 0.4146(14) 0.9226(12) 0.103(5) Uiso 0.50 1 d P A .

loop_
_atom_site_aniso_label
_atom_site_aniso_U_11
_atom_site_aniso_U_22
_atom_site_aniso_U_33
_atom_site_aniso_U_23
_atom_site_aniso_U_13
_atom_site_aniso_U_12
O3 0.112(4) 0.104(4) 0.145(5) 0.068(4) 0.042(4) 0.069(4)
C25 0.061(4) 0.059(4) 0.070(4) 0.042(3) 0.009(3) 0.017(3)
N1 0.065(3) 0.052(3) 0.056(3) 0.024(3) 0.011(3) 0.021(3)
N2 0.077(4) 0.060(4) 0.118(6) 0.042(4) -0.002(4) 0.024(3)
O2 0.099(3) 0.078(3) 0.055(3) 0.026(2) 0.033(2) 0.054(3)
O1 0.097(3) 0.077(3) 0.071(3) 0.040(3) 0.028(2) 0.055(3)
O4 0.167(6) 0.082(4) 0.128(5) 0.047(3) -0.032(4) 0.058(4)
C16 0.037(3) 0.040(3) 0.046(3) 0.020(3) 0.013(2) 0.012(3)
C19 0.049(3) 0.038(3) 0.046(3) 0.018(3) 0.014(3) 0.017(3)
C17 0.058(4) 0.046(3) 0.038(3) 0.017(3) 0.019(3) 0.023(3)
C18 0.062(4) 0.049(3) 0.045(3) 0.029(3) 0.014(3) 0.013(3)
C21 0.058(4) 0.057(4) 0.043(3) 0.024(3) 0.017(3) 0.025(3)
C20 0.058(4) 0.050(3) 0.037(3) 0.015(3) 0.015(3) 0.021(3)
C14 0.047(4) 0.047(4) 0.050(4) 0.025(3) 0.020(3) 0.014(3)
C15 0.042(3) 0.054(4) 0.036(3) 0.023(3) 0.009(3) 0.013(3)
C5 0.041(3) 0.040(3) 0.037(3) 0.015(3) 0.009(2) 0.010(3)
C3 0.052(3) 0.048(3) 0.049(3) 0.025(3) 0.019(3) 0.015(3)
C4 0.047(3) 0.047(3) 0.043(3) 0.021(3) 0.022(3) 0.016(3)
C2 0.041(3) 0.040(3) 0.046(3) 0.020(3) 0.011(3) 0.013(3)
C22 0.051(4) 0.049(3) 0.048(4) 0.024(3) 0.017(3) 0.016(3)
C24 0.046(3) 0.062(4) 0.058(4) 0.042(3) 0.015(3) 0.014(3)
C23 0.049(3) 0.057(4) 0.057(4) 0.032(3) 0.016(3) 0.021(3)
C29 0.060(4) 0.073(4) 0.071(4) 0.045(4) 0.023(3) 0.035(4)
C27 0.051(4) 0.045(4) 0.088(5) 0.031(4) 0.002(3) 0.017(3)
C28 0.065(4) 0.068(4) 0.075(4) 0.042(4) 0.018(3) 0.030(4)
C13 0.049(3) 0.045(3) 0.046(3) 0.019(3) 0.019(3) 0.022(3)
C1 0.045(3) 0.048(3) 0.036(3) 0.020(3) 0.013(2) 0.016(3)
C6 0.044(3) 0.048(3) 0.038(3) 0.022(3) 0.012(2) 0.019(3)
C7 0.054(3) 0.045(3) 0.038(3) 0.020(3) 0.017(3) 0.023(3)
C8 0.053(4) 0.055(4) 0.047(3) 0.024(3) 0.021(3) 0.019(3)
C10 0.068(4) 0.069(4) 0.055(4) 0.036(3) 0.030(3) 0.029(3)
C12 0.054(3) 0.055(4) 0.040(3) 0.022(3) 0.017(3) 0.020(3)
C11 0.066(4) 0.066(4) 0.056(4) 0.033(3) 0.026(3) 0.037(3)
C9 0.061(4) 0.058(4) 0.054(4) 0.033(3) 0.020(3) 0.026(3)
C36 0.061(4) 0.059(4) 0.045(3) 0.023(3) 0.014(3) 0.025(3)
C37 0.046(4) 0.094(5) 0.056(4) 0.034(4) 0.014(3) 0.014(4)
C30 0.050(4) 0.058(4) 0.049(3) 0.026(3) 0.019(3) 0.025(3)
C31 0.061(4) 0.077(4) 0.055(4) 0.024(4) 0.010(3) 0.013(4)
C26 0.060(4) 0.063(4) 0.083(5) 0.053(4) -0.007(4) 0.001(3)
C32 0.054(4) 0.143(7) 0.072(5) 0.063(5) 0.024(3) 0.027(4)
C38 0.060(5) 0.071(5) 0.133(7) 0.048(5) -0.034(4) -0.004(4)

loop_
_atom_type_symbol
_atom_type_description
_atom_type_scat_dispersion_real
_atom_type_scat_dispersion_imag
_atom_type_scat_source
C C 0.0033 0.0016 'International Tables Vol C Tables 4.2.6.8 and 6.1.1.4'
H H 0.0000 0.0000 'International Tables Vol C Tables 4.2.6.8 and 6.1.1.4'
N N 0.0061 0.0033 'International Tables Vol C Tables 4.2.6.8 and 6.1.1.4'
O O 0.0106 0.0060 'International Tables Vol C Tables 4.2.6.8 and 6.1.1.4'

loop_
_geom_angle_atom_site_label_1
_geom_angle_atom_site_label_2
_geom_angle_atom_site_label_3
_geom_angle
C24 C25 C26 121.0(6)
O1 N1 O2 123.8(5)
O1 N1 C19 118.1(5)
O2 N1 C19 118.1(5)
O4 N2 O3 124.5(7)
O4 N2 C27 117.4(7)
O3 N2 C27 118.1(7)
C17 C16 C21 118.4(5)
C17 C16 C15 122.9(5)
C21 C16 C15 118.7(5)
C20 C19 C18 121.7(5)
C20 C19 N1 118.7(5)
C18 C19 N1 119.6(5)
C18 C17 C16 121.7(5)
C17 C18 C19 118.8(5)
C20 C21 C16 120.7(5)
C19 C20 C21 118.6(5)
C15 C14 C5 125.4(6)
C14 C15 C16 126.9(6)
C4 C5 C6 116.5(5)
C4 C5 C14 121.1(5)
C6 C5 C14 122.2(5)
C4 C3 C2 121.4(5)
C3 C4 C5 122.3(5)
C1 C2 C3 117.1(5)
C1 C2 C22 123.2(5)
C3 C2 C22 119.7(5)
C23 C22 C2 125.2(5)
C25 C24 C29 117.7(6)
C25 C24 C23 119.9(5)
C29 C24 C23 122.4(5)
C22 C23 C24 126.8(6)
C28 C29 C24 121.8(6)
C26 C27 C28 121.5(6)
C26 C27 N2 120.0(7)
C28 C27 N2 118.5(7)
C29 C28 C27 118.5(6)
C12 C13 C30 110.3(4)
C12 C13 C36 110.4(4)
C30 C13 C36 109.2(4)
C12 C13 C1 100.8(4)
C30 C13 C1 115.8(4)
C36 C13 C1 110.1(4)
C6 C1 C2 121.3(4)
C6 C1 C13 109.9(4)
C2 C1 C13 128.8(4)
C1 C6 C5 121.1(5)
C1 C6 C7 109.1(4)
C5 C6 C7 129.9(5)
C8 C7 C12 120.2(5)
C8 C7 C6 132.2(5)
C12 C7 C6 107.4(4)
C7 C8 C9 119.4(5)
C11 C10 C9 120.9(5)
C11 C12 C7 120.5(5)
C11 C12 C13 127.4(5)
C7 C12 C13 112.1(4)
C10 C11 C12 119.1(5)
C10 C9 C8 119.9(5)
C37 C36 C13 115.6(4)
C36 C37 C38 111.8(5)
C31 C30 C13 115.1(4)
C30 C31 C32 114.8(5)
C27 C26 C25 119.5(6)
C33 C32 C31 104.3(7)
C33 C32 C33A 26.3(6)
C31 C32 C33A 117.2(7)
C33A C33 C34A 113(2)
C33A C33 C34 67.7(17)
C34A C33 C34 79.2(13)
C33A C33 C32 85.6(19)
C34A C33 C32 160.9(18)
C34 C33 C32 108.1(9)
C33A C33 C35A 125(2)
C34A C33 C35A 50.2(12)
C34 C33 C35A 58.5(8)
C32 C33 C35A 117.9(9)
C41A C41 C40 118(2)
C41A C41 C40A 68(2)
C40 C41 C40A 57.0(10)
C41A C41 C39A 112(2)
C40 C41 C39A 13.8(9)
C40A C41 C39A 46.0(9)
C33A C34 C33 28.5(7)
C33A C34 C35 107.8(10)
C33 C34 C35 109.8(10)
C33A C34 C34A 56.1(9)
C33 C34 C34A 36.7(7)
C35 C34 C34A 77.6(9)
C33A C34 C35A 102.1(10)
C33 C34 C35A 74.0(9)
C35 C34 C35A 86.0(9)
C34A C34 C35A 53.6(8)
C39 C38 C37 120.6(7)
C39 C38 C39A 32.3(6)
C37 C38 C39A 95.8(7)
C39A C40 C40A 66(3)
C39A C40 C41 123(3)
C40A C40 C41 66.0(12)
C39A C40 C39 24(3)
C40A C40 C39 47.0(9)
C41 C40 C39 112.1(11)
C39A C40 C41A 114(3)
C40A C40 C41A 50.7(10)
C41 C40 C41A 18.3(7)
C39 C40 C41A 97.8(9)
C39A C39 C40A 74.4(14)
C39A C39 C38 104.4(13)
C40A C39 C38 169.5(13)
C39A C39 C40 11.9(13)
C40A C39 C40 65.7(12)
C38 C39 C40 111.3(9)
C34A C35A C34 60.0(9)
C34A C35A C33 30.2(7)
C34 C35A C33 47.5(7)
C41 C41A C40A 87(2)
C41 C41A C40 43.5(19)
C40A C41A C40 50.1(10)
C33 C33A C34 83.8(18)
C33 C33A C34A 39.3(16)
C34 C33A C34A 70.5(10)
C33 C33A C32 68.2(18)
C34 C33A C32 107.5(10)
C34A C33A C32 107.5(12)
C40 C39A C39 144(4)
C40 C39A C40A 93(3)
C39 C39A C40A 57.6(13)
C40 C39A C41 43(3)
C39 C39A C41 116.4(15)
C40A C39A C41 58.9(11)
C40 C39A C38 146(3)
C39 C39A C38 43.3(9)
C40A C39A C38 100.3(15)
C41 C39A C38 158.8(12)
C39 C40A C39A 48.0(11)
C39 C40A C40 67.2(13)
C39A C40A C40 20.6(10)
C39 C40A C41A 146.4(19)
C39A C40A C41A 98.7(16)
C40 C40A C41A 79.2(13)
C39 C40A C41 123.1(17)
C39A C40A C41 75.2(13)
C40 C40A C41 57.0(10)
C41A C40A C41 24.7(8)
C33 C34A C33A 27.2(11)
C33 C34A C35A 99.6(16)
C33A C34A C35A 110.9(13)
C33 C34A C34 64.1(12)
C33A C34A C34 53.4(8)
C35A C34A C34 66.4(9)
C33 C34A C35 107.6(15)
C33A C34A C35 85.6(10)
C35A C34A C35 77.7(10)
C34 C34A C35 48.6(7)
C34 C35 C34A 53.8(8)

loop_
_geom_bond_atom_site_label_1
_geom_bond_atom_site_label_2
_geom_bond_distance
O3 N2 1.222(7)
C25 C24 1.380(7)
C25 C26 1.386(8)
N1 O1 1.222(5)
N1 O2 1.230(5)
N1 C19 1.468(7)
N2 O4 1.216(7)
N2 C27 1.475(8)
C16 C17 1.382(7)
C16 C21 1.389(6)
C16 C15 1.453(7)
C19 C20 1.371(7)
C19 C18 1.375(7)
C17 C18 1.361(7)
C21 C20 1.383(7)
C14 C15 1.335(7)
C14 C5 1.462(7)
C5 C4 1.388(6)
C5 C6 1.409(6)
C3 C4 1.375(7)
C3 C2 1.399(6)
C2 C1 1.393(6)
C2 C22 1.464(7)
C22 C23 1.324(7)
C24 C29 1.405(7)
C24 C23 1.448(7)
C29 C28 1.369(7)
C27 C26 1.366(8)
C27 C28 1.381(8)
C13 C12 1.507(7)
C13 C30 1.525(7)
C13 C36 1.540(7)
C13 C1 1.547(6)
C1 C6 1.392(7)
C6 C7 1.477(7)
C7 C8 1.366(7)
C7 C12 1.397(7)
C8 C9 1.394(7)
C10 C11 1.373(7)
C10 C9 1.383(7)
C12 C11 1.377(7)
C36 C37 1.523(7)
C37 C38 1.529(8)
C30 C31 1.511(7)
C31 C32 1.563(8)
C32 C33 1.536(15)
C32 C33A 1.649(15)
C33 C33A 0.732(16)
C33 C34A 1.015(17)
C33 C34 1.527(16)
C33 C35A 1.99(2)
C41 C41A 0.718(19)
C41 C40 1.57(2)
C41 C40A 1.71(2)
C41 C39A 1.93(2)
C34 C33A 1.421(16)
C34 C35 1.552(17)
C34 C34A 1.669(19)
C34 C35A 1.765(19)
C38 C39 1.423(12)
C38 C39A 2.01(2)
C40 C39A 0.55(2)
C40 C40A 1.57(3)
C40 C39 1.590(19)
C40 C41A 2.01(2)
C39 C39A 1.109(18)
C39 C40A 1.26(2)
C35A C34A 1.55(2)
C41A C40A 1.59(2)
C33A C34A 1.47(2)
C39A C40A 1.44(3)
C34A C35 2.02(2)
